data_4100129
loop_
_publ_author_name
'Akiba, Kin-ya'
'Moriyama, Yuji'
'Mizozoe, Mitsuhiro'
'Inohara, Hideki'
'Nishii, Takako'
'Yamamoto, Yohsuke'
'Minoura, Mao'
'Hashizume, Daisuke'
'Iwasaki, Fujiko'
'Takagi, Nozomi'
'Ishimura, Kazuya'
'Nagase, Shigeru'

_publ_section_title
;
 Synthesis and Characterization of Stable Hypervalent Carbon Compounds
 (10-C-5) Bearing a 2,6-Bis(p-substituted phenyloxymethyl)benzene Ligand
;
_journal_coden_ASTM JACSAT
_journal_issue 16
_journal_name_full 'Journal of the American Chemical Society'
_journal_page_first 5893
_journal_page_last 5901
_journal_paper_doi 10.1021/ja043802t
_journal_volume 127
_journal_year 2005
_chemical_formula_sum 'C29 F8 O4 P'
_chemical_formula_weight 595.28
_space_group_IT_number 60
_symmetry_cell_setting orthorhombic
_symmetry_Int_Tables_number 60
_symmetry_space_group_name_Hall '-P 2n 2ab'
_symmetry_space_group_name_H-M 'P b c n'
_cell_angle_alpha 90
_cell_angle_beta 90
_cell_angle_gamma 90
_cell_formula_units_Z 4
_cell_length_a 12.7300(5)
_cell_length_b 14.6090(6)
_cell_length_c 17.6890(7)
_cell_measurement_temperature 273.2
_cell_volume 3289.7(2)
_diffrn_ambient_temperature 298
_exptl_crystal_density_diffrn 1.202
_cod_depositor_comments
;
 Updated bibliographic information.

 Antanas Vaitkus,
 2019-10-02
;
_cod_database_code 4100129

loop_
_symmetry_equiv_pos_as_xyz
x,y,z
1/2-x,1/2-y,1/2+z
1/2+x,1/2-y,-z
-x,y,1/2-z
-x,-y,-z
1/2+x,1/2+y,1/2-z
1/2-x,1/2+y,z
x,-y,1/2+z

loop_
_atom_site_label
_atom_site_type_symbol
_atom_site_fract_x
_atom_site_fract_y
_atom_site_fract_z
_atom_site_U_iso_or_equiv
_atom_site_adp_type
_atom_site_occupancy
_atom_site_calc_flag
P(1) P 0.0000 -0.1174(2) 0.7500 0.125(2) Uani 1.00 d
F(1) F 0.1675(5) 0.1480(6) 0.8916(4) 0.130(3) Uani 1.00 d
F(2) F 0.033(2) -0.0460(7) 0.693(1) 0.353(9) Uani 1.00 d
F(3) F 0.1205(9) -0.134(1) 0.791(1) 0.253(7) Uani 1.00 d
F(4) F 0.0369(8) -0.1926(5) 0.6934(5) 0.156(3) Uani 1.00 d
O(1) O 0.3901(4) -0.0582(4) 0.6210(3) 0.062(1) Uani 1.00 d
O(2) O 0.1675(7) 0.2233(6) 0.4907(6) 0.137(4) Uani 1.00 d
C(1) C 0.5000 -0.0260(5) 0.7500 0.044(2) Uani 1.00 d
C(2) C 0.5000 -0.1290(5) 0.7500 0.046(2) Uani 1.00 d
C(3) C 0.4236(6) -0.1762(5) 0.7099(4) 0.061(2) Uani 1.00 d
C(4) C 0.4261(10) -0.2737(6) 0.7090(6) 0.088(3) Uani 1.00 d
C(5) C 0.5000 -0.3202(8) 0.7500 0.122(6) Uani 1.00 d
C(6) C 0.3392(6) -0.1282(5) 0.6679(4) 0.065(2) Uani 1.00 d
C(7) C 0.3264(6) 0.0061(5) 0.5892(4) 0.057(2) Uani 1.00 d
C(8) C 0.3825(7) 0.0797(7) 0.5557(5) 0.082(3) Uani 1.00 d
C(9) C 0.3205(9) 0.1505(8) 0.5245(7) 0.101(4) Uani 1.00 d
C(10) C 0.2162(10) 0.1472(8) 0.5234(6) 0.092(3) Uani 1.00 d
C(11) C 0.1638(6) 0.0755(8) 0.5567(5) 0.083(3) Uani 1.00 d
C(12) C 0.2180(6) 0.0034(6) 0.5886(5) 0.073(3) Uani 1.00 d
C(13) C 0.065(1) 0.222(2) 0.483(1) 0.184(8) Uani 1.00 d
C(14) C 0.4130(4) 0.0191(4) 0.7848(3) 0.041(1) Uani 1.00 d
C(15) C 0.3558(5) -0.0262(5) 0.8417(4) 0.056(2) Uani 1.00 d
C(16) C 0.2732(7) 0.0174(8) 0.8780(5) 0.081(3) Uani 1.00 d
C(17) C 0.2497(6) 0.1046(9) 0.8564(6) 0.089(3) Uani 1.00 d
C(18) C 0.3034(7) 0.1545(6) 0.8003(6) 0.081(3) Uani 1.00 d
C(19) C 0.3842(5) 0.1086(5) 0.7642(4) 0.058(2) Uani 1.00 d
F(2*) F -0.033(2) -0.0460(7) 0.807(1) 0.353(9) Uani 1.00 d
F(3*) F -0.1205(9) -0.134(1) 0.709(1) 0.253(7) Uani 1.00 d
F(4*) F -0.0369(8) -0.1926(5) 0.8066(5) 0.156(3) Uani 1.00 d
C(14*) C 0.5870(4) 0.0191(4) 0.7152(3) 0.041(1) Uani 1.00 d
C(3*) C 0.5764(6) -0.1762(5) 0.7901(4) 0.061(2) Uani 1.00 d
C(4*) C 0.5739(10) -0.2737(6) 0.7910(6) 0.088(3) Uani 1.00 d
C(15*) C 0.6442(5) -0.0262(5) 0.6583(4) 0.056(2) Uani 1.00 d
C(19*) C 0.6158(5) 0.1086(5) 0.7358(4) 0.058(2) Uani 1.00 d
C(6*) C 0.6608(6) -0.1282(5) 0.8321(4) 0.065(2) Uani 1.00 d
C(16*) C 0.7268(7) 0.0174(8) 0.6220(5) 0.081(3) Uani 1.00 d
C(18*) C 0.6966(7) 0.1545(6) 0.6997(6) 0.081(3) Uani 1.00 d
O(1*) O 0.6099(4) -0.0582(4) 0.8790(3) 0.062(1) Uani 1.00 d
C(17*) C 0.7503(6) 0.1046(9) 0.6436(6) 0.089(3) Uani 1.00 d
C(7*) C 0.6736(6) 0.0061(5) 0.9108(4) 0.057(2) Uani 1.00 d
F(1*) F 0.8325(5) 0.1480(6) 0.6084(4) 0.130(3) Uani 1.00 d
C(8*) C 0.6175(7) 0.0797(7) 0.9443(5) 0.082(3) Uani 1.00 d
C(12*) C 0.7820(6) 0.0034(6) 0.9114(5) 0.073(3) Uani 1.00 d
C(9*) C 0.6795(9) 0.1505(8) 0.9755(7) 0.101(4) Uani 1.00 d
C(11*) C 0.8362(6) 0.0755(8) 0.9433(5) 0.083(3) Uani 1.00 d
C(10*) C 0.7838(10) 0.1472(8) 0.9766(6) 0.092(3) Uani 1.00 d
O(2*) O 0.8325(7) 0.2233(6) 1.0093(6) 0.137(4) Uani 1.00 d
C(13*) C 0.935(1) 0.222(2) 1.017(1) 0.184(8) Uani 1.00 d

loop_
_atom_site_aniso_label
_atom_site_aniso_U_11
_atom_site_aniso_U_22
_atom_site_aniso_U_33
_atom_site_aniso_U_12
_atom_site_aniso_U_13
_atom_site_aniso_U_23
P(1) 0.118(4) 0.053(2) 0.203(5) 0.0000 0.091(4) 0.0000
F(1) 0.089(4) 0.166(6) 0.134(6) 0.041(4) 0.039(4) -0.033(5)
F(2) 0.43(2) 0.088(5) 0.55(3) 0.038(9) 0.39(2) 0.08(1)
F(3) 0.124(8) 0.29(2) 0.35(2) -0.033(8) 0.059(9) -0.17(1)
F(4) 0.203(8) 0.109(6) 0.157(7) 0.064(6) 0.033(6) -0.006(5)
O(1) 0.054(3) 0.078(3) 0.054(3) -0.012(2) -0.002(2) 0.010(2)
O(2) 0.136(7) 0.122(7) 0.153(8) 0.054(6) -0.002(6) 0.036(6)
C(1) 0.057(5) 0.027(3) 0.047(5) 0.0000 0.002(4) 0.0000
C(2) 0.068(6) 0.026(4) 0.044(4) 0.0000 0.013(4) 0.0000
C(3) 0.082(5) 0.045(4) 0.057(4) -0.018(3) 0.002(4) -0.003(3)
C(4) 0.138(9) 0.051(5) 0.075(6) -0.025(5) -0.003(6) -0.008(4)
C(5) 0.25(2) 0.037(5) 0.082(9) 0.0000 -0.01(1) 0.0000
C(6) 0.078(5) 0.064(4) 0.053(4) -0.035(4) -0.004(3) 0.008(3)
C(7) 0.067(4) 0.067(4) 0.038(3) -0.008(3) 0.000(3) 0.002(3)
C(8) 0.084(5) 0.082(5) 0.081(6) -0.004(5) -0.006(4) 0.032(5)
C(9) 0.095(7) 0.093(7) 0.115(9) 0.015(6) -0.007(6) 0.028(6)
C(10) 0.105(8) 0.088(7) 0.082(6) 0.023(6) -0.005(6) 0.007(5)
C(11) 0.066(5) 0.110(7) 0.072(5) 0.028(5) 0.009(4) -0.008(5)
C(12) 0.071(5) 0.095(6) 0.055(4) -0.006(4) 0.008(4) -0.012(4)
C(13) 0.112(10) 0.23(2) 0.21(2) 0.07(1) 0.02(1) 0.08(2)
C(14) 0.034(2) 0.042(3) 0.047(3) 0.001(2) 0.007(2) -0.005(3)
C(15) 0.055(3) 0.065(4) 0.047(3) -0.007(3) 0.014(3) 0.000(3)
C(16) 0.076(5) 0.106(7) 0.063(5) -0.012(5) 0.025(4) 0.006(5)
C(17) 0.052(4) 0.115(9) 0.098(7) 0.017(5) 0.017(4) -0.035(6)
C(18) 0.058(4) 0.077(6) 0.108(7) 0.013(4) 0.012(5) -0.008(5)
C(19) 0.045(3) 0.046(3) 0.084(5) 0.005(3) -0.001(3) 0.002(3)
F(2*) 0.43(2) 0.088(5) 0.55(3) -0.038(9) 0.39(2) -0.08(1)
F(3*) 0.124(8) 0.29(2) 0.35(2) 0.033(8) 0.059(9) 0.17(1)
F(4*) 0.203(8) 0.109(6) 0.157(7) -0.064(6) 0.033(6) 0.006(5)
C(14*) 0.034(2) 0.042(3) 0.047(3) -0.001(2) 0.007(2) 0.005(3)
C(3*) 0.082(5) 0.045(4) 0.057(4) 0.018(3) 0.002(4) 0.003(3)
C(4*) 0.138(9) 0.051(5) 0.075(6) 0.025(5) -0.003(6) 0.008(4)
C(15*) 0.055(3) 0.065(4) 0.047(3) 0.007(3) 0.014(3) 0.000(3)
C(19*) 0.045(3) 0.046(3) 0.084(5) -0.005(3) -0.001(3) -0.002(3)
C(6*) 0.078(5) 0.064(4) 0.053(4) 0.035(4) -0.004(3) -0.008(3)
C(16*) 0.076(5) 0.106(7) 0.063(5) 0.012(5) 0.025(4) -0.006(5)
C(18*) 0.058(4) 0.077(6) 0.108(7) -0.013(4) 0.012(5) 0.008(5)
O(1*) 0.054(3) 0.078(3) 0.054(3) 0.012(2) -0.002(2) -0.010(2)
C(17*) 0.052(4) 0.115(9) 0.098(7) -0.017(5) 0.017(4) 0.035(6)
C(7*) 0.067(4) 0.067(4) 0.038(3) 0.008(3) 0.000(3) -0.002(3)
F(1*) 0.089(4) 0.166(6) 0.134(6) -0.041(4) 0.039(4) 0.033(5)
C(8*) 0.084(5) 0.082(5) 0.081(6) 0.004(5) -0.006(4) -0.032(5)
C(12*) 0.071(5) 0.095(6) 0.055(4) 0.006(4) 0.008(4) 0.012(4)
C(9*) 0.095(7) 0.093(7) 0.115(9) -0.015(6) -0.007(6) -0.028(6)
C(11*) 0.066(5) 0.110(7) 0.072(5) -0.028(5) 0.009(4) 0.008(5)
C(10*) 0.105(8) 0.088(7) 0.082(6) -0.023(6) -0.005(6) -0.007(5)
O(2*) 0.136(7) 0.122(7) 0.153(8) -0.054(6) -0.002(6) -0.036(6)
C(13*) 0.112(10) 0.23(2) 0.21(2) -0.07(1) 0.02(1) -0.08(2)

loop_
_geom_bond_atom_site_label_1
_geom_bond_atom_site_label_2
_geom_bond_distance
_geom_bond_site_symmetry_1
_geom_bond_site_symmetry_2
_geom_bond_publ_flag
P(1) F(2) 1.51(1) 1_555 1_555 yes
P(1) F(2) 1.51(1) 1_555 4_556 yes
P(1) F(3) 1.71(2) 1_555 1_555 yes
P(1) F(3) 1.71(2) 1_555 4_556 yes
P(1) F(4) 1.559(8) 1_555 1_555 yes
P(1) F(4) 1.559(8) 1_555 4_556 yes
F(1) C(16) 2.35(1) 1_555 1_555 yes
F(1) C(17) 1.373(9) 1_555 1_555 yes
F(1) C(18) 2.37(1) 1_555 1_555 yes
F(2) F(2) 2.18(3) 1_555 4_556 yes
F(2) F(3) 2.43(3) 1_555 1_555 yes
F(2) F(3) 2.36(2) 1_555 4_556 yes
F(2) F(4) 2.14(1) 1_555 1_555 yes
F(3) F(4) 2.19(2) 1_555 1_555 yes
F(3) F(4) 2.20(1) 1_555 4_556 yes
F(4) F(4) 2.21(2) 1_555 4_556 yes
O(1) C(1) 2.718(5) 1_555 1_555 yes
O(1) C(3) 2.371(9) 1_555 1_555 yes
O(1) C(6) 1.467(8) 1_555 1_555 yes
O(1) C(7) 1.362(9) 1_555 1_555 yes
O(1) C(8) 2.324(10) 1_555 1_555 yes
O(1) C(12) 2.44(1) 1_555 1_555 yes
O(2) C(9) 2.30(1) 1_555 1_555 yes
O(2) C(10) 1.40(1) 1_555 1_555 yes
O(2) C(11) 2.46(1) 1_555 1_555 yes
O(2) C(13) 1.32(2) 1_555 1_555 yes
C(1) C(2) 1.51(1) 1_555 1_555 yes
C(1) C(3) 2.503(9) 1_555 1_555 yes
C(1) C(3) 2.503(9) 1_555 4_656 yes
C(1) C(14) 1.428(6) 1_555 1_555 yes
C(1) C(14) 1.428(6) 1_555 4_656 yes
C(1) C(15) 2.450(6) 1_555 1_555 yes
C(1) C(15) 2.450(6) 1_555 4_656 yes
C(1) C(19) 2.470(9) 1_555 1_555 yes
C(1) C(19) 2.470(9) 1_555 4_656 yes
C(2) C(3) 1.387(8) 1_555 1_555 yes
C(2) C(3) 1.387(8) 1_555 4_656 yes
C(2) C(4) 2.42(1) 1_555 1_555 yes
C(2) C(4) 2.42(1) 1_555 4_656 yes
C(2) C(5) 2.79(1) 1_555 1_555 yes
C(2) C(6) 2.510(8) 1_555 1_555 yes
C(2) C(6) 2.510(8) 1_555 4_656 yes
C(2) C(14) 2.508(9) 1_555 1_555 yes
C(2) C(14) 2.508(9) 1_555 4_656 yes
C(3) C(3) 2.41(2) 1_555 4_656 yes
C(3) C(4) 1.43(1) 1_555 1_555 yes
C(3) C(4) 2.78(1) 1_555 4_656 yes
C(3) C(5) 2.42(1) 1_555 1_555 yes
C(3) C(6) 1.48(1) 1_555 1_555 yes
C(4) C(4) 2.37(2) 1_555 4_656 yes
C(4) C(5) 1.37(1) 1_555 1_555 yes
C(4) C(6) 2.50(1) 1_555 1_555 yes
C(6) C(7) 2.41(1) 1_555 1_555 yes
C(7) C(8) 1.42(1) 1_555 1_555 yes
C(7) C(9) 2.40(1) 1_555 1_555 yes
C(7) C(10) 2.75(1) 1_555 1_555 yes
C(7) C(11) 2.38(1) 1_555 1_555 yes
C(7) C(12) 1.38(1) 1_555 1_555 yes
C(8) C(9) 1.41(1) 1_555 1_555 yes
C(8) C(10) 2.40(1) 1_555 1_555 yes
C(8) C(11) 2.78(1) 1_555 1_555 yes
C(8) C(12) 2.44(1) 1_555 1_555 yes
C(9) C(10) 1.33(2) 1_555 1_555 yes
C(9) C(11) 2.35(2) 1_555 1_555 yes
C(9) C(12) 2.76(1) 1_555 1_555 yes
C(10) C(11) 1.38(2) 1_555 1_555 yes
C(10) C(12) 2.40(1) 1_555 1_555 yes
C(10) C(13) 2.33(2) 1_555 1_555 yes
C(11) C(12) 1.38(1) 1_555 1_555 yes
C(14) C(14) 2.53(1) 1_555 4_656 yes
C(14) C(15) 1.408(9) 1_555 1_555 yes
C(14) C(16) 2.426(10) 1_555 1_555 yes
C(14) C(17) 2.737(9) 1_555 1_555 yes
C(14) C(18) 2.44(1) 1_555 1_555 yes
C(14) C(19) 1.405(9) 1_555 1_555 yes
C(15) C(16) 1.39(1) 1_555 1_555 yes
C(15) C(17) 2.35(1) 1_555 1_555 yes
C(15) C(19) 2.43(1) 1_555 1_555 yes
C(16) C(17) 1.36(2) 1_555 1_555 yes
C(16) C(18) 2.46(1) 1_555 1_555 yes
C(16) C(19) 2.80(1) 1_555 1_555 yes
C(17) C(18) 1.41(2) 1_555 1_555 yes
C(17) C(19) 2.37(1) 1_555 1_555 yes
C(18) C(19) 1.38(1) 1_555 1_555 yes
